data_4514781
loop_
_publ_author_name
'Batuecas, Mar\'ia'
'Luo, Junfei'
'Gergelitsov\'a, Ivana'
'Kr\"amer, Katrina'
'Whitaker, Daniel'
'Vitorica-Yrezabal, I\~nigo J.'
'Larrosa, Igor'

_publ_section_title
;
 Catalytic Asymmetric C--H Arylation of (\h6-Arene)Chromium Complexes:
 Facile Access to Planar-Chiral Phosphines
;
_journal_issue 6
_journal_name_full 'ACS Catalysis'
_journal_page_first 5268
_journal_paper_doi 10.1021/acscatal.9b00918
_journal_volume 9
_journal_year 2019
_chemical_absolute_configuration ad
_chemical_formula_moiety 'C17 H11 Cr F O5'
_chemical_formula_sum 'C17 H11 Cr F O5'
_chemical_formula_weight 366.26
_space_group_crystal_system triclinic
_space_group_IT_number 1
_space_group_name_Hall 'P 1'
_space_group_name_H-M_alt 'P 1'
_symmetry_space_group_name_Hall 'P 1'
_symmetry_space_group_name_H-M 'P 1'
_atom_sites_solution_hydrogens geom
_atom_sites_solution_primary dual
_audit_creation_date 2018-06-21
_audit_creation_method
;
Olex2 1.2
(compiled 2018.05.18 svn.r3508 for OlexSys, GUI svn.r5497)
;
_cell_angle_alpha 85.775(3)
_cell_angle_beta 87.502(3)
_cell_angle_gamma 64.437(3)
_cell_formula_units_Z 2
_cell_length_a 7.0791(2)
_cell_length_b 7.2172(2)
_cell_length_c 16.4881(6)
_cell_measurement_reflns_used 11673
_cell_measurement_temperature 150.00(10)
_cell_measurement_theta_max 76.5260
_cell_measurement_theta_min 6.9290
_cell_volume 757.81(5)
_computing_cell_refinement 'CrysAlisPro 1.171.39.46 (Rigaku OD, 2018)'
_computing_data_collection 'CrysAlisPro 1.171.39.46 (Rigaku OD, 2018)'
_computing_data_reduction 'CrysAlisPro 1.171.39.46 (Rigaku OD, 2018)'
_computing_molecular_graphics 'Olex2 (Dolomanov et al., 2009)'
_computing_publication_material 'Olex2 (Dolomanov et al., 2009)'
_computing_structure_refinement 'ShelXL (Sheldrick, 2015)'
_computing_structure_solution 'ShelXT (Sheldrick, 2015)'
_diffrn_ambient_environment N~2~
_diffrn_ambient_temperature 150.00(10)
_diffrn_detector 'CCD plate'
_diffrn_measured_fraction_theta_full 0.935
_diffrn_measured_fraction_theta_max 0.958
_diffrn_measurement_details
;
List of Runs (angles in degrees, time in seconds):

  # Type    Start    End  Width  t~exp~   \w     \q     \k     \f   Frames
--------------------------------------------------------------------------
  1  \w    -47.00  38.00   1.00    1.00    --  -44.80  64.00  73.00   85
  2  \w    -87.00  -9.00   1.00    1.00    --  -44.80 -64.00 -62.00   78
  3  \w   -153.00-126.00   1.00    1.00    -- -110.00 -64.00 -62.00   27
  4  \w   -106.00 -79.00   1.00    1.00    -- -110.00 -64.00 -62.00   27
  5  \w    -83.00 -42.00   1.00    1.00    -- -110.00  64.00  73.00   41
  6  \w   -140.00-113.00   1.00    1.00    -- -110.00  64.00  73.00   27
  7  \w    -23.00   4.00   1.00    1.00    --    5.00 -64.00 -62.00   27
  8  \w    -54.00 -27.00   1.00    1.00    --    5.00 -64.00 -62.00   27
  9  \w      8.00  33.00   1.00    1.00    --    5.00  64.00  73.00   25
 10  \w    -84.00  45.00   1.00    1.00    --  -44.80  76.00  90.00  129
 11  \w    -76.00  44.00   1.00    1.00    --  -44.80  57.00 -90.00  120
 12  \w   -151.00 -98.00   1.00    1.00    -- -110.00  38.00-180.00   53
 13  \w    -47.00 -22.00   1.00    1.00    -- -110.00  76.00 -60.00   25
 14  \w   -148.00 -25.00   1.00    1.00    -- -110.00  76.00   0.00  123
 15  \w   -131.00 -52.00   1.00    1.00    -- -110.00  76.00 -60.00   79
 16  \w    -66.00 -39.00   1.00    1.00    -- -110.00  76.00-150.00   27
 17  \w   -117.00 -22.00   1.00    1.00    -- -110.00  76.00 120.00   95
 18  \w    -99.00 -72.00   1.00    1.00    -- -110.00  76.00-150.00   27
 19  \w   -108.00 -21.00   1.00    1.00    -- -110.00  38.00 -30.00   87
 20  \w    -49.00 -23.00   1.00    1.00    -- -110.00  38.00-180.00   26
 21  \w   -151.00-125.00   1.00    1.00    -- -110.00  38.00 -30.00   26
 22  \w   -196.00 -27.00   1.00    1.00    -- -110.00  19.00-150.00  169
 23  \w   -113.00 -80.00   1.00    1.00    -- -110.00  76.00  60.00   33
 24  \w   -105.00 -69.00   1.00    1.00    -- -110.00  76.00-180.00   36
 25  \w    -53.00 -22.00   1.00    1.00    -- -110.00  76.00-180.00   31
 26  \w   -115.00 -21.00   1.00    1.00    -- -110.00  57.00-180.00   94
 27  \w    -66.00 -40.00   1.00    1.00    -- -110.00  57.00  60.00   26
 28  \w   -184.00-141.00   1.00    1.00    -- -110.00 -57.00-150.00   43
 29  \w   -103.00 -77.00   1.00    1.00    -- -110.00  64.00  73.00   26
 30  \w     16.00  43.00   1.00    1.00    --    5.00  57.00-180.00   27
 31  \w   -140.00-114.00   1.00    1.00    -- -110.00 -57.00-150.00   26
 32  \w   -119.00 -93.00   1.00    1.00    -- -110.00  57.00 -60.00   26
 33  \w    -96.00 -71.00   1.00    1.00    --  -45.00 -64.00 -62.00   25
 34  \w    -96.00 -71.00   1.00    1.00    --  -45.00 -64.00 -62.00   25
 35  \w   -176.00-136.00   1.00    1.00    -- -110.00 -64.00 -62.00   40
 36  \w   -127.00-100.00   1.00    1.00    -- -110.00 -57.00-180.00   27
 37  \w   -153.00-127.00   1.00    1.00    -- -110.00 -57.00-120.00   26
 38  \w    -99.00 -72.00   1.00    1.00    -- -110.00  76.00 150.00   27
 39  \w   -124.00 -97.00   1.00    1.00    -- -110.00  76.00  90.00   27
 40  \w   -168.00-142.00   1.00    1.00    -- -110.00 -57.00-180.00   26
 41  \w    -23.00   3.00   1.00    1.00    --    5.00  76.00-150.00   26
 42  \w     16.00  42.00   1.00    1.00    --    5.00  76.00-150.00   26
 43  \w    -37.00 -10.00   1.00    1.00    --  -45.00 -68.00  25.07   27
 44  \w   -134.00-104.00   1.00    1.00    --  -45.00 -68.00  25.07   30
 45  \w    -98.00 -72.00   1.00    1.00    --  -62.00 -74.00 126.02   26
 46  \w    -50.00 -24.00   1.00    1.00    --  -62.00 -72.00-132.86   26
 47  \w    -69.00 -23.00   1.00    1.00    --  -62.00 -74.00 126.02   46
 48  \w   -151.00-102.00   1.00    1.00    --  -62.00 -72.00-132.86   49
 49  \w    -47.00 -22.00   1.00    1.00    --  -62.00 -75.00 -39.86   25
 50  \w    -54.00 -27.00   1.00    1.00    --  -66.00 -74.00  43.59   27
 51  \w   -151.00-125.00   1.00    1.00    --  -66.00 -74.00  43.59   26
 52  \w    -70.00 -31.00   1.00    1.00    --  -70.00 -74.00-169.29   39
 53  \w   -152.00-126.00   1.00    1.00    --  -70.00 -74.00-169.29   26
 54  \w    -56.00 -30.00   1.00    1.00    --  -70.00 -75.00  12.08   26
 55  \w    -61.00 -34.00   1.00    1.00    --  -70.00 -68.00 -80.61   27
 56  \w    -65.00 -35.00   1.00    1.00    --  -74.00 -73.00  -5.98   30
 57  \w    -60.00 -34.00   1.00    1.00    --  -74.00 -75.00-100.55   26
 58  \w    -69.00 -39.00   1.00    1.00    --  -78.00 -74.00 150.38   30
 59  \w    -68.00 -43.00   1.00    1.00    --  -78.00 -69.00  79.51   25
 60  \w    -65.00 -39.00   1.00    1.00    --  -78.00 -73.00 -44.85   26
 61  \w   -138.00-112.00   1.00    1.00    --  -86.00 -72.00 131.37   26
 62  \w    -79.00 -48.00   1.00    1.00    --  -86.00 -72.00 131.37   31
 63  \w    -72.00 -46.00   1.00    1.00    --  -86.00 -76.00-112.85   26
 64  \w    -77.00 -51.00   1.00    1.00    --  -86.00 -69.00  59.44   26
 65  \w    -76.00 -46.00   1.00    1.00    --  -86.00 -75.00  99.28   30
 66  \w    -85.00 -50.00   1.00    1.00    --  -90.00 -76.00 -41.76   35
 67  \w   -120.00 -94.00   1.00    1.00    --  -90.00 -76.00 -41.76   26
 68  \w    -84.00 -51.00   1.00    1.00    --  -90.00 -76.00-151.91   33
 69  \w   -107.00 -58.00   1.00    1.00    --  -98.00 -76.00 -76.43   49
 70  \w   -107.00 -63.00   1.00    1.00    --  -98.00 -72.00-126.14   44
 71  \w   -125.00 -59.00   1.00    1.00    --  -98.00 -74.00 142.49   66
 72  \w   -105.00 -62.00   1.00    1.00    -- -102.00 -75.00 -15.38   43
 73  \w    -93.00 -62.00   1.00    1.00    -- -102.00 -76.00  20.98   31
 74  \w   -129.00-100.00   1.00    1.00    -- -102.00 -76.00  20.98   29
 75  \w    -93.00 -62.00   1.00    1.00    -- -102.00 -76.00  62.08   31
 76  \w   -150.00-113.00   1.00    1.00    -- -102.00 -76.00  62.08   37
 77  \w    -94.00 -64.00   1.00    1.00    -- -102.00 -72.00 107.23   30
 78  \w   -125.00 -63.00   1.00    1.00    -- -102.00 -75.00 -99.79   62
 79  \w    -97.00 -65.00   1.00    1.00    -- -102.00 -73.00-165.37   32
 80  \w   -166.00-126.00   1.00    1.00    -- -102.00 -73.00-165.37   40
 81  \w   -142.00-111.00   1.00    1.00    -- -102.00 -72.00 107.23   31
 82  \w   -102.00 -76.00   1.00    1.00    -- -110.00 -43.00 -63.98   26
 83  \w   -139.00-114.00   1.00    1.00    -- -110.00 -43.00 -63.98   25
 84  \w   -130.00 -70.00   1.00    1.00    -- -110.00 -76.00-175.64   60
 85  \w   -143.00 -70.00   1.00    1.00    -- -110.00 -76.00  98.24   73
 86  \w   -150.00 -71.00   1.00    1.00    -- -110.00 -75.00  43.43   79
;
_diffrn_measurement_device 'four-circle diffractometer'
_diffrn_measurement_device_type 'XtaLAB AFC11 (RINC): Kappa single'
_diffrn_measurement_method '\w scans'
_diffrn_orient_matrix_type 'CrysAlisPro convention (1999,Acta A55,543-557)'
_diffrn_orient_matrix_UB_11 0.0518367000
_diffrn_orient_matrix_UB_12 0.1277486000
_diffrn_orient_matrix_UB_13 -0.0688051000
_diffrn_orient_matrix_UB_21 -0.2340834000
_diffrn_orient_matrix_UB_22 0.1486193000
_diffrn_orient_matrix_UB_23 -0.0067127000
_diffrn_orient_matrix_UB_31 0.0268624000
_diffrn_orient_matrix_UB_32 0.1333760000
_diffrn_orient_matrix_UB_33 0.0632451000
_diffrn_radiation_monochromator mirror
_diffrn_radiation_probe x-ray
_diffrn_radiation_type CuK\a
_diffrn_radiation_wavelength 1.54184
_diffrn_reflns_av_R_equivalents 0.0188
_diffrn_reflns_av_unetI/netI 0.0153
_diffrn_reflns_Laue_measured_fraction_full 0.935
_diffrn_reflns_Laue_measured_fraction_max 0.958
_diffrn_reflns_limit_h_max 8
_diffrn_reflns_limit_h_min -8
_diffrn_reflns_limit_k_max 8
_diffrn_reflns_limit_k_min -8
_diffrn_reflns_limit_l_max 19
_diffrn_reflns_limit_l_min -19
_diffrn_reflns_number 14891
_diffrn_reflns_point_group_measured_fraction_full 0.913
_diffrn_reflns_point_group_measured_fraction_max 0.935
_diffrn_reflns_theta_full 67.684
_diffrn_reflns_theta_max 66.594
_diffrn_reflns_theta_min 6.813
_diffrn_source 'Rotating-anode X-ray tube (dual wavelength)'
_diffrn_source_type 'Rigaku (Cu) X-ray DW Source'
_exptl_absorpt_coefficient_mu 6.559
_exptl_absorpt_correction_T_max 1.00000
_exptl_absorpt_correction_T_min 0.54022
_exptl_absorpt_correction_type multi-scan
_exptl_absorpt_process_details
;
CrysAlisPro 1.171.39.46 (Rigaku Oxford Diffraction, 2018)
Empirical absorption correction using spherical harmonics,
 implemented in SCALE3 ABSPACK scaling algorithm.
;
_exptl_crystal_colour 'clear yellowish orange'
_exptl_crystal_colour_lustre clear
_exptl_crystal_colour_modifier yellowish
_exptl_crystal_colour_primary orange
_exptl_crystal_density_diffrn 1.605
_exptl_crystal_description block
_exptl_crystal_F_000 372
_exptl_crystal_size_max 0.38
_exptl_crystal_size_mid 0.32
_exptl_crystal_size_min 0.25
_refine_diff_density_max 0.329
_refine_diff_density_min -0.453
_refine_diff_density_rms 0.053
_refine_ls_abs_structure_details
;
 Classical Flack method preferred over Parsons because s.u. lower.
;
_refine_ls_abs_structure_Flack 0.018(7)
_refine_ls_extinction_method none
_refine_ls_goodness_of_fit_ref 1.040
_refine_ls_hydrogen_treatment constr
_refine_ls_matrix_type full
_refine_ls_number_parameters 455
_refine_ls_number_reflns 5014
_refine_ls_number_restraints 3
_refine_ls_restrained_S_all 1.040
_refine_ls_R_factor_all 0.0484
_refine_ls_R_factor_gt 0.0479
_refine_ls_shift/su_max 0.000
_refine_ls_shift/su_mean 0.000
_refine_ls_structure_factor_coef Fsqd
_refine_ls_weighting_details 'w=1/[\s^2^(Fo^2^)+(0.1055P)^2^+0.2926P] where P=(Fo^2^+2Fc^2^)/3'
_refine_ls_weighting_scheme calc
_refine_ls_wR_factor_gt 0.1277
_refine_ls_wR_factor_ref 0.1284
_reflns_Friedel_coverage 0.953
_reflns_Friedel_fraction_full 0.891
_reflns_Friedel_fraction_max 0.913
_reflns_number_gt 4925
_reflns_number_total 5014
_reflns_threshold_expression 'I > 2\s(I)'
_cod_data_source_file cs9b00918_si_004.cif
_cod_data_source_block s5267r
_cod_original_cell_volume 757.81(4)
_cod_database_code 4514781
_shelxl_version_number 2014/6
_shelx_space_group_comment
;
The symmetry employed for this shelxl refinement is uniquely defined
by the following loop, which should always be used as a source of
symmetry information in preference to the above space-group names.
They are only intended as comments.
;
_shelx_estimated_absorpt_t_max 0.291
_shelx_estimated_absorpt_t_min 0.190
_olex2_refinement_description
;
1. Fixed Uiso
 At 1.2 times of:
  All C(H) groups
 At 1.5 times of:
  All C(H,H,H) groups
2. Others
 Sof(F2L)=Sof(H5A)=1-FVAR(1)
 Sof(H9A)=Sof(F2R)=FVAR(1)
 Sof(F1L)=Sof(H5)=1-FVAR(2)
 Sof(H9)=Sof(F1R)=FVAR(2)
3.a Aromatic/amide H refined with riding coordinates:
 C14A(H14A), C7(H7), C9A(H9A), C5A(H5A), C6A(H6A), C12A(H12A), C11A(H11A),
 C8A(H8A), C15A(H15A), C15(H15), C12(H12), C6(H6), C11(H11), C5(H5), C9(H9),
 C8(H8), C7A(H7A), C14(H14)
3.b Idealised Me refined as rotating group:
 C17(H17D,H17E,H17F), C17A(H17A,H17B,H17C)
;
_olex2_submission_special_instructions 'No special instructions were received'
_oxdiff_exptl_absorpt_empirical_details
;
Empirical correction (ABSPACK) includes:
- Absorption correction using spherical harmonics
- Frame scaling
;
_oxdiff_exptl_absorpt_empirical_full_max 1.563
_oxdiff_exptl_absorpt_empirical_full_min 0.681

loop_
_space_group_symop_operation_xyz
'x, y, z'

loop_
_atom_site_label
_atom_site_type_symbol
_atom_site_fract_x
_atom_site_fract_y
_atom_site_fract_z
_atom_site_U_iso_or_equiv
_atom_site_adp_type
_atom_site_occupancy
_atom_site_site_symmetry_order
_atom_site_calc_flag
_atom_site_refinement_flags_posn
_atom_site_refinement_flags_occupancy
_atom_site_disorder_assembly
_atom_site_disorder_group
Cr1A Cr 0.26611(8) 0.87875(8) 0.35089(4) 0.0246(3) Uani 1 1 d . . . .
Cr1 Cr 0.73541(8) 0.11547(8) 0.65409(4) 0.0234(3) Uani 1 1 d . . . .
C14A C 0.7184(9) 0.3895(9) 0.0852(4) 0.0264(12) Uani 1 1 d . . . .
H14A H 0.7042 0.3512 0.0340 0.032 Uiso 1 1 calc R . . .
C7 C 1.0063(10) 0.1911(11) 0.6447(4) 0.0390(15) Uani 1 1 d . . . .
H7 H 1.1269 0.1342 0.6127 0.047 Uiso 1 1 calc R . . .
O4 O -0.0587(6) 0.7860(7) 1.0152(3) 0.0326(10) Uani 1 1 d . . . .
O3A O 0.5034(7) 1.0898(8) 0.2598(3) 0.0446(12) Uani 1 1 d . . . .
O4A O 1.0681(7) 0.2103(7) -0.0107(3) 0.0334(10) Uani 1 1 d . . . .
O3 O 0.4092(8) 0.2265(9) 0.5267(3) 0.0484(12) Uani 1 1 d . . . .
O2A O 0.0004(7) 1.2768(8) 0.4253(3) 0.0429(11) Uani 1 1 d . . . .
O5 O -0.2690(7) 0.7425(7) 0.9284(3) 0.0386(10) Uani 1 1 d . . . .
C1 C 0.5995(9) -0.0234(9) 0.7109(4) 0.0280(12) Uani 1 1 d . . . .
C16A C 1.1071(9) 0.2568(9) 0.0611(4) 0.0298(12) Uani 1 1 d . . . .
C2 C 0.9005(9) -0.1263(9) 0.6053(4) 0.0305(13) Uani 1 1 d . . . .
F2L F 0.194(3) 0.886(4) 0.1564(12) 0.029(7) Uani 0.149(13) 1 d . P A 2
C9A C 0.1907(9) 0.8041(10) 0.2335(4) 0.0293(12) Uani 1 1 d . . . .
H9A H 0.1963 0.8641 0.1821 0.035 Uiso 0.851(13) 1 calc R P A 1
C5A C 0.3559(11) 0.5467(10) 0.3414(4) 0.0326(13) Uani 1 1 d . . . .
H5A H 0.4710 0.4321 0.3621 0.039 Uiso 0.149(13) 1 calc R P A 2
C4 C 0.6337(8) 0.3645(8) 0.7410(3) 0.0248(11) Uani 1 1 d . . . .
C6A C 0.1720(11) 0.6300(11) 0.3899(4) 0.0391(15) Uani 1 1 d . . . .
H6A H 0.1670 0.5726 0.4419 0.047 Uiso 1 1 calc R . . .
C1A C 0.4516(11) 0.8069(9) 0.4358(4) 0.0386(15) Uani 1 1 d . . . .
C13A C 0.9152(9) 0.3545(9) 0.1119(4) 0.0287(12) Uani 1 1 d . . . .
O1 O 0.5113(7) -0.1064(7) 0.7454(3) 0.0395(11) Uani 1 1 d . . . .
C12A C 0.9361(9) 0.4108(10) 0.1889(4) 0.0326(13) Uani 1 1 d . . . .
H12A H 1.0676 0.3873 0.2070 0.039 Uiso 1 1 calc R . . .
O2 O 1.0081(8) -0.2800(8) 0.5765(3) 0.0483(12) Uani 1 1 d . . . .
C10A C 0.5628(9) 0.5376(9) 0.2119(4) 0.0269(12) Uani 1 1 d . . . .
C10 C 0.4438(8) 0.4564(8) 0.7932(4) 0.0248(11) Uani 1 1 d . . . .
C11A C 0.7601(10) 0.5023(10) 0.2390(4) 0.0320(13) Uani 1 1 d . . . .
H11A H 0.7744 0.5396 0.2904 0.038 Uiso 1 1 calc R . . .
C8A C 0.0056(10) 0.8874(12) 0.2789(4) 0.0394(15) Uani 1 1 d . . . .
H8A H -0.1115 0.9987 0.2576 0.047 Uiso 1 1 calc R . . .
C15A C 0.5434(10) 0.4812(10) 0.1344(4) 0.0305(12) Uani 1 1 d . . . .
H15A H 0.4121 0.5054 0.1159 0.037 Uiso 1 1 calc R . . .
C15 C 0.4631(9) 0.5147(9) 0.8695(4) 0.0267(12) Uani 1 1 d . . . .
H15 H 0.5936 0.4957 0.8871 0.032 Uiso 1 1 calc R . . .
F1L F 0.455(4) 0.602(4) 0.6311(16) 0.031(9) Uani 0.113(12) 1 d . P B 2
O5A O 1.2812(8) 0.2208(11) 0.0826(4) 0.0627(17) Uani 1 1 d . . . .
C17 C -0.2395(10) 0.8893(10) 1.0667(4) 0.0361(14) Uani 1 1 d . . . .
H17D H -0.3335 1.0158 1.0393 0.054 Uiso 1 1 calc GR . . .
H17E H -0.1953 0.9184 1.1166 0.054 Uiso 1 1 calc GR . . .
H17F H -0.3098 0.8024 1.0785 0.054 Uiso 1 1 calc GR . . .
C4A C 0.3710(10) 0.6312(10) 0.2629(4) 0.0302(13) Uani 1 1 d . . . .
C13 C 0.0919(9) 0.6321(8) 0.8934(3) 0.0253(11) Uani 1 1 d . . . .
C12 C 0.0727(9) 0.5746(9) 0.8168(4) 0.0300(12) Uani 1 1 d . . . .
H12 H -0.0583 0.5956 0.7989 0.036 Uiso 1 1 calc R . . .
C17A C 1.2515(10) 0.1026(10) -0.0618(4) 0.0352(14) Uani 1 1 d . . . .
H17A H 1.2092 0.0623 -0.1095 0.053 Uiso 1 1 calc GR . . .
H17B H 1.3492 -0.0176 -0.0320 0.053 Uiso 1 1 calc GR . . .
H17C H 1.3168 0.1921 -0.0777 0.053 Uiso 1 1 calc GR . . .
C6 C 1.0001(9) 0.1034(11) 0.7241(4) 0.0341(14) Uani 1 1 d . . . .
H6 H 1.1152 -0.0112 0.7448 0.041 Uiso 1 1 calc R . . .
C11 C 0.2454(9) 0.4870(9) 0.7671(4) 0.0281(12) Uani 1 1 d . . . .
H11 H 0.2311 0.4479 0.7161 0.034 Uiso 1 1 calc R . . .
C5 C 0.8164(9) 0.1940(9) 0.7703(4) 0.0281(12) Uani 1 1 d . . . .
H5 H 0.8138 0.1396 0.8231 0.034 Uiso 0.113(12) 1 calc R P B 2
C9 C 0.6458(11) 0.4447(9) 0.6613(4) 0.0314(12) Uani 1 1 d . . . .
H9 H 0.5284 0.5542 0.6392 0.038 Uiso 0.887(12) 1 calc R P B 1
O1A O 0.5647(10) 0.7627(9) 0.4891(4) 0.0640(17) Uani 1 1 d . . . .
C2A C 0.1017(9) 1.1238(10) 0.3976(4) 0.0326(14) Uani 1 1 d . . . .
F2R F 0.5276(8) 0.3837(7) 0.3725(3) 0.0403(14) Uani 0.851(13) 1 d . P A 1
C3 C 0.5385(10) 0.1820(10) 0.5745(4) 0.0340(14) Uani 1 1 d . . . .
C8 C 0.8318(11) 0.3627(10) 0.6143(4) 0.0367(14) Uani 1 1 d . . . .
H8 H 0.8383 0.4229 0.5631 0.044 Uiso 1 1 calc R . . .
F1R F 0.8118(6) 0.1113(6) 0.8458(2) 0.0341(12) Uani 0.887(12) 1 d . P B 1
C16 C -0.0999(9) 0.7263(9) 0.9461(4) 0.0287(12) Uani 1 1 d . . . .
C3A C 0.4114(9) 1.0082(10) 0.2954(4) 0.0304(13) Uani 1 1 d . . . .
C7A C -0.0010(11) 0.7989(13) 0.3585(4) 0.0422(16) Uani 1 1 d . . . .
H7A H -0.1227 0.8550 0.3899 0.051 Uiso 1 1 calc R . . .
C14 C 0.2888(9) 0.6013(9) 0.9197(4) 0.0280(12) Uani 1 1 d . . . .
H14 H 0.3030 0.6390 0.9710 0.034 Uiso 1 1 calc R . . .

loop_
_atom_site_aniso_label
_atom_site_aniso_U_11
_atom_site_aniso_U_22
_atom_site_aniso_U_33
_atom_site_aniso_U_23
_atom_site_aniso_U_13
_atom_site_aniso_U_12
Cr1A 0.0222(5) 0.0308(5) 0.0238(5) -0.0024(4) 0.0012(3) -0.0143(4)
Cr1 0.0212(4) 0.0259(5) 0.0249(5) -0.0025(3) 0.0028(3) -0.0120(4)
C14A 0.031(3) 0.031(3) 0.023(3) -0.003(2) 0.001(2) -0.018(2)
C7 0.034(3) 0.053(4) 0.043(4) -0.016(3) 0.013(3) -0.031(3)
O4 0.025(2) 0.037(2) 0.032(2) -0.0095(18) 0.0034(17) -0.0083(17)
O3A 0.036(3) 0.051(3) 0.055(3) 0.005(2) 0.003(2) -0.028(2)
O4A 0.030(2) 0.038(2) 0.032(2) -0.0086(18) 0.0025(18) -0.0142(18)
O3 0.042(2) 0.059(3) 0.046(3) 0.004(2) -0.014(2) -0.024(2)
O2A 0.037(2) 0.044(3) 0.043(3) -0.014(2) 0.007(2) -0.013(2)
O5 0.027(2) 0.042(2) 0.049(3) -0.0153(19) 0.0035(18) -0.0157(18)
C1 0.022(3) 0.026(3) 0.033(3) -0.002(2) -0.001(2) -0.008(2)
C16A 0.029(3) 0.026(3) 0.031(3) -0.004(2) -0.002(2) -0.009(2)
C2 0.029(3) 0.035(3) 0.030(3) -0.005(3) 0.004(2) -0.015(3)
F2L 0.024(11) 0.046(14) 0.014(11) -0.003(9) 0.000(8) -0.010(10)
C9A 0.029(3) 0.039(3) 0.025(3) -0.004(2) -0.002(2) -0.019(3)
C5A 0.044(3) 0.034(3) 0.027(3) -0.002(2) 0.004(2) -0.024(3)
C4 0.026(3) 0.026(3) 0.027(3) -0.002(2) 0.003(2) -0.015(2)
C6A 0.048(4) 0.047(4) 0.033(3) -0.005(3) 0.012(3) -0.032(3)
C1A 0.045(4) 0.028(3) 0.042(4) 0.001(3) -0.012(3) -0.015(3)
C13A 0.029(3) 0.023(3) 0.030(3) 0.001(2) -0.003(2) -0.008(2)
O1 0.031(2) 0.040(2) 0.052(3) 0.003(2) 0.007(2) -0.021(2)
C12A 0.025(3) 0.033(3) 0.034(3) -0.006(2) -0.005(2) -0.005(2)
O2 0.046(3) 0.043(3) 0.050(3) -0.016(2) 0.017(2) -0.013(2)
C10A 0.030(3) 0.027(3) 0.025(3) 0.001(2) 0.002(2) -0.014(2)
C10 0.027(3) 0.022(2) 0.027(3) 0.001(2) -0.001(2) -0.012(2)
C11A 0.036(3) 0.035(3) 0.024(3) -0.002(2) -0.006(2) -0.013(3)
C8A 0.026(3) 0.059(4) 0.042(4) -0.008(3) -0.001(3) -0.026(3)
C15A 0.033(3) 0.041(3) 0.024(3) -0.002(2) -0.002(2) -0.022(3)
C15 0.024(3) 0.030(3) 0.029(3) -0.003(2) 0.000(2) -0.015(2)
F1L 0.029(16) 0.023(15) 0.023(15) 0.002(11) 0.000(11) 0.004(12)
O5A 0.029(3) 0.091(4) 0.053(3) -0.034(3) -0.004(2) -0.007(3)
C17 0.032(3) 0.035(3) 0.039(3) -0.013(3) 0.007(3) -0.011(3)
C4A 0.038(3) 0.038(3) 0.023(3) -0.005(2) 0.003(2) -0.024(3)
C13 0.026(3) 0.022(3) 0.026(3) -0.001(2) -0.001(2) -0.009(2)
C12 0.026(3) 0.032(3) 0.032(3) -0.002(2) -0.008(2) -0.012(2)
C17A 0.030(3) 0.034(3) 0.036(3) -0.010(3) 0.007(2) -0.007(3)
C6 0.022(3) 0.045(3) 0.039(4) -0.010(3) 0.003(2) -0.017(3)
C11 0.027(3) 0.028(3) 0.026(3) -0.005(2) -0.003(2) -0.008(2)
C5 0.027(3) 0.035(3) 0.029(3) -0.003(2) -0.001(2) -0.019(2)
C9 0.044(3) 0.025(3) 0.030(3) -0.003(2) 0.003(3) -0.020(3)
O1A 0.079(4) 0.048(3) 0.064(4) 0.007(3) -0.046(3) -0.024(3)
C2A 0.026(3) 0.045(4) 0.029(3) 0.000(3) 0.001(2) -0.018(3)
F2R 0.054(3) 0.033(2) 0.033(2) 0.0044(17) 0.0022(18) -0.020(2)
C3 0.036(3) 0.034(3) 0.035(3) -0.003(3) 0.004(3) -0.018(3)
C8 0.054(4) 0.039(4) 0.032(3) -0.008(3) 0.013(3) -0.035(3)
F1R 0.033(2) 0.036(2) 0.031(2) 0.0032(16) -0.0036(16) -0.0123(17)
C16 0.026(3) 0.025(3) 0.034(3) -0.001(2) -0.002(2) -0.009(2)
C3A 0.020(3) 0.036(3) 0.035(3) -0.008(3) 0.000(2) -0.011(2)
C7A 0.037(3) 0.068(5) 0.039(4) -0.017(3) 0.014(3) -0.039(4)
C14 0.031(3) 0.030(3) 0.026(3) -0.002(2) -0.003(2) -0.016(2)

loop_
_atom_type_symbol
_atom_type_description
_atom_type_scat_dispersion_real
_atom_type_scat_dispersion_imag
_atom_type_scat_source
C C 0.0181 0.0091 'International Tables Vol C Tables 4.2.6.8 and 6.1.1.4'
H H 0.0000 0.0000 'International Tables Vol C Tables 4.2.6.8 and 6.1.1.4'
Cr Cr -0.1635 2.4439 'International Tables Vol C Tables 4.2.6.8 and 6.1.1.4'
F F 0.0727 0.0534 'International Tables Vol C Tables 4.2.6.8 and 6.1.1.4'
O O 0.0492 0.0322 'International Tables Vol C Tables 4.2.6.8 and 6.1.1.4'

loop_
_geom_angle_atom_site_label_1
_geom_angle_atom_site_label_2
_geom_angle_atom_site_label_3
_geom_angle
C9A Cr1A C5A 66.3(2)
C9A Cr1A C6A 79.1(2)
C9A Cr1A C8A 36.8(2)
C9A Cr1A C4A 37.3(2)
C9A Cr1A C7A 67.0(2)
C5A Cr1A C6A 37.2(2)
C5A Cr1A C4A 37.0(2)
C6A Cr1A C4A 67.6(2)
C1A Cr1A C9A 148.1(3)
C1A Cr1A C5A 87.9(3)
C1A Cr1A C6A 91.8(3)
C1A Cr1A C8A 158.1(3)
C1A Cr1A C4A 110.9(3)
C1A Cr1A C2A 89.6(3)
C1A Cr1A C7A 120.8(3)
C8A Cr1A C5A 78.5(3)
C8A Cr1A C6A 67.1(3)
C8A Cr1A C4A 67.3(3)
C2A Cr1A C9A 122.2(2)
C2A Cr1A C5A 149.7(2)
C2A Cr1A C6A 112.7(3)
C2A Cr1A C8A 93.5(3)
C2A Cr1A C4A 159.4(2)
C2A Cr1A C7A 89.5(3)
C3A Cr1A C9A 88.5(3)
C3A Cr1A C5A 121.5(3)
C3A Cr1A C6A 158.6(3)
C3A Cr1A C1A 89.6(3)
C3A Cr1A C8A 112.1(3)
C3A Cr1A C4A 92.0(2)
C3A Cr1A C2A 88.7(3)
C3A Cr1A C7A 149.5(3)
C7A Cr1A C5A 66.3(3)
C7A Cr1A C6A 36.7(3)
C7A Cr1A C8A 37.7(3)
C7A Cr1A C4A 79.6(2)
C7 Cr1 C4 80.0(2)
C7 Cr1 C6 37.5(3)
C7 Cr1 C8 36.8(3)
C1 Cr1 C7 148.0(3)
C1 Cr1 C4 93.8(2)
C1 Cr1 C6 111.1(3)
C1 Cr1 C5 89.5(2)
C1 Cr1 C9 123.7(2)
C1 Cr1 C8 160.5(3)
C2 Cr1 C7 87.8(3)
C2 Cr1 C1 88.2(3)
C2 Cr1 C4 159.9(2)
C2 Cr1 C6 92.7(3)
C2 Cr1 C5 122.8(3)
C2 Cr1 C9 148.0(2)
C2 Cr1 C8 111.2(2)
C6 Cr1 C4 67.9(2)
C6 Cr1 C8 66.9(3)
C5 Cr1 C7 66.5(2)
C5 Cr1 C4 37.3(2)
C5 Cr1 C6 36.9(2)
C5 Cr1 C8 78.0(2)
C9 Cr1 C7 67.2(3)
C9 Cr1 C4 37.2(2)
C9 Cr1 C6 79.7(2)
C9 Cr1 C5 66.4(2)
C9 Cr1 C8 37.3(2)
C3 Cr1 C7 124.5(3)
C3 Cr1 C1 87.3(3)
C3 Cr1 C2 90.0(3)
C3 Cr1 C4 110.1(3)
C3 Cr1 C6 161.5(3)
C3 Cr1 C5 147.0(3)
C3 Cr1 C9 88.4(3)
C3 Cr1 C8 95.1(3)
C8 Cr1 C4 67.2(2)
C13A C14A H14A 119.8
C15A C14A H14A 119.8
C15A C14A C13A 120.3(6)
Cr1 C7 H7 129.0
C6 C7 Cr1 71.4(3)
C6 C7 H7 119.9
C8 C7 Cr1 72.1(4)
C8 C7 H7 119.9
C8 C7 C6 120.2(6)
C16 O4 C17 114.8(5)
C16A O4A C17A 115.6(5)
O1 C1 Cr1 178.5(5)
O4A C16A C13A 112.8(5)
O5A C16A O4A 123.1(6)
O5A C16A C13A 124.1(6)
O2 C2 Cr1 178.1(6)
Cr1A C9A H9A 128.3
F2L C9A Cr1A 131.4(11)
F2L C9A C8A 118.5(10)
F2L C9A C4A 119.0(10)
C8A C9A Cr1A 72.3(4)
C8A C9A H9A 118.8
C8A C9A C4A 122.4(6)
C4A C9A Cr1A 72.9(3)
C4A C9A H9A 118.8
Cr1A C5A H5A 130.2
C6A C5A Cr1A 71.4(4)
C6A C5A H5A 118.8
C4A C5A Cr1A 72.3(4)
C4A C5A H5A 118.8
C4A C5A C6A 122.4(6)
F2R C5A Cr1A 128.1(4)
F2R C5A C6A 119.1(6)
F2R C5A C4A 118.5(6)
C10 C4 Cr1 132.1(4)
C5 C4 Cr1 70.3(3)
C5 C4 C10 121.2(5)
C9 C4 Cr1 69.8(3)
C9 C4 C10 122.3(5)
C9 C4 C5 116.5(5)
Cr1A C6A H6A 129.3
C5A C6A Cr1A 71.4(4)
C5A C6A H6A 120.6
C7A C6A Cr1A 71.0(4)
C7A C6A C5A 118.8(6)
C7A C6A H6A 120.6
O1A C1A Cr1A 179.2(7)
C14A C13A C16A 122.1(6)
C14A C13A C12A 119.7(6)
C12A C13A C16A 118.2(5)
C13A C12A H12A 119.9
C13A C12A C11A 120.2(6)
C11A C12A H12A 119.9
C11A C10A C15A 119.4(5)
C11A C10A C4A 122.3(6)
C15A C10A C4A 118.3(5)
C15 C10 C4 118.9(5)
C15 C10 C11 119.3(5)
C11 C10 C4 121.8(5)
C12A C11A H11A 120.0
C10A C11A C12A 119.9(6)
C10A C11A H11A 120.0
Cr1A C8A H8A 130.4
C9A C8A Cr1A 70.8(3)
C9A C8A H8A 120.6
C9A C8A C7A 118.8(7)
C7A C8A Cr1A 70.6(4)
C7A C8A H8A 120.6
C14A C15A C10A 120.4(5)
C14A C15A H15A 119.8
C10A C15A H15A 119.8
C10 C15 H15 119.8
C14 C15 C10 120.3(5)
C14 C15 H15 119.8
O4 C17 H17D 109.5
O4 C17 H17E 109.5
O4 C17 H17F 109.5
H17D C17 H17E 109.5
H17D C17 H17F 109.5
H17E C17 H17F 109.5
C9A C4A Cr1A 69.7(4)
C9A C4A C10A 121.6(5)
C5A C4A Cr1A 70.7(4)
C5A C4A C9A 116.8(6)
C5A C4A C10A 121.6(6)
C10A C4A Cr1A 132.6(4)
C12 C13 C16 119.1(5)
C12 C13 C14 119.4(5)
C14 C13 C16 121.5(5)
C13 C12 H12 119.7
C11 C12 C13 120.6(5)
C11 C12 H12 119.7
O4A C17A H17A 109.5
O4A C17A H17B 109.5
O4A C17A H17C 109.5
H17A C17A H17B 109.5
H17A C17A H17C 109.5
H17B C17A H17C 109.5
Cr1 C6 H6 128.8
C7 C6 Cr1 71.1(4)
C7 C6 H6 120.9
C5 C6 Cr1 71.3(3)
C5 C6 C7 118.2(6)
C5 C6 H6 120.9
C10 C11 H11 119.9
C12 C11 C10 120.2(6)
C12 C11 H11 119.9
Cr1 C5 H5 130.6
C4 C5 Cr1 72.3(3)
C4 C5 H5 118.3
C6 C5 Cr1 71.8(4)
C6 C5 C4 123.4(5)
C6 C5 H5 118.3
F1R C5 Cr1 129.1(4)
F1R C5 C4 118.6(5)
F1R C5 C6 118.0(5)
Cr1 C9 H9 127.6
C4 C9 Cr1 73.0(3)
C4 C9 F1L 114.9(13)
C4 C9 H9 119.2
C4 C9 C8 121.5(6)
F1L C9 Cr1 123.7(14)
C8 C9 Cr1 72.4(4)
C8 C9 F1L 123.4(13)
C8 C9 H9 119.2
O2A C2A Cr1A 178.8(6)
O3 C3 Cr1 177.5(6)
Cr1 C8 H8 131.5
C7 C8 Cr1 71.1(4)
C7 C8 C9 120.1(6)
C7 C8 H8 119.9
C9 C8 Cr1 70.3(3)
C9 C8 H8 119.9
O4 C16 C13 112.0(5)
O5 C16 O4 124.3(6)
O5 C16 C13 123.7(6)
O3A C3A Cr1A 179.6(6)
Cr1A C7A H7A 128.7
C6A C7A Cr1A 72.3(4)
C6A C7A C8A 120.9(6)
C6A C7A H7A 119.6
C8A C7A Cr1A 71.7(4)
C8A C7A H7A 119.6
C15 C14 C13 120.2(6)
C15 C14 H14 119.9
C13 C14 H14 119.9

loop_
_geom_bond_atom_site_label_1
_geom_bond_atom_site_label_2
_geom_bond_distance
Cr1A C9A 2.193(6)
Cr1A C5A 2.214(6)
Cr1A C6A 2.215(7)
Cr1A C1A 1.849(7)
Cr1A C8A 2.213(7)
Cr1A C4A 2.235(6)
Cr1A C2A 1.850(7)
Cr1A C3A 1.841(6)
Cr1A C7A 2.198(6)
Cr1 C7 2.206(6)
Cr1 C1 1.850(6)
Cr1 C2 1.850(6)
Cr1 C4 2.230(6)
Cr1 C6 2.210(6)
Cr1 C5 2.204(6)
Cr1 C9 2.190(6)
Cr1 C3 1.840(7)
Cr1 C8 2.218(6)
C14A H14A 0.9300
C14A C13A 1.390(8)
C14A C15A 1.384(8)
C7 H7 0.9300
C7 C6 1.419(10)
C7 C8 1.397(11)
O4 C17 1.445(7)
O4 C16 1.334(8)
O3A C3A 1.167(8)
O4A C16A 1.325(8)
O4A C17A 1.460(7)
O3 C3 1.155(8)
O2A C2A 1.142(8)
O5 C16 1.198(7)
C1 O1 1.146(8)
C16A C13A 1.485(8)
C16A O5A 1.209(8)
C2 O2 1.163(8)
F2L C9A 1.36(2)
C9A H9A 0.9300
C9A C8A 1.392(9)
C9A C4A 1.418(9)
C5A H5A 0.9300
C5A C6A 1.414(9)
C5A C4A 1.410(8)
C5A F2R 1.362(8)
C4 C10 1.483(8)
C4 C5 1.419(8)
C4 C9 1.411(8)
C6A H6A 0.9300
C6A C7A 1.388(11)
C1A O1A 1.147(9)
C13A C12A 1.394(9)
C12A H12A 0.9300
C12A C11A 1.397(9)
C10A C11A 1.395(9)
C10A C15A 1.398(9)
C10A C4A 1.483(8)
C10 C15 1.387(9)
C10 C11 1.406(8)
C11A H11A 0.9300
C8A H8A 0.9300
C8A C7A 1.425(11)
C15A H15A 0.9300
C15 H15 0.9300
C15 C14 1.385(8)
F1L C9 1.42(3)
C17 H17D 0.9600
C17 H17E 0.9600
C17 H17F 0.9600
C13 C12 1.389(9)
C13 C16 1.499(8)
C13 C14 1.397(8)
C12 H12 0.9300
C12 C11 1.374(9)
C17A H17A 0.9600
C17A H17B 0.9600
C17A H17C 0.9600
C6 H6 0.9300
C6 C5 1.398(8)
C11 H11 0.9300
C5 H5 0.9300
C5 F1R 1.345(7)
C9 H9 0.9300
C9 C8 1.411(9)
C8 H8 0.9300
C7A H7A 0.9300
C14 H14 0.9300
